data_4128021
loop_
_publ_author_name
'Hong, Seung Youn'
'Chang, Sukbok'

_publ_section_title
;
 Stereodefined Access to Lactams via Olefin Difunctionalization: Iridium
 Nitrenoids as a Motif of LUMO-Controlled Dipoles.
;
_journal_issue 26
_journal_name_full 'Journal of the American Chemical Society'
_journal_page_first 10399
_journal_page_last 10408
_journal_paper_doi 10.1021/jacs.9b04317
_journal_volume 141
_journal_year 2019
_chemical_formula_sum 'C17 H16 Cl N O'
_chemical_formula_weight 285.76
_space_group_crystal_system orthorhombic
_space_group_IT_number 33
_space_group_name_Hall 'P 2c -2n'
_space_group_name_H-M_alt 'P n a 21'
_symmetry_space_group_name_Hall 'P 2c -2n'
_symmetry_space_group_name_H-M 'P n a 21'
_atom_sites_solution_hydrogens mixed
_audit_creation_method SHELXL-2018/3
_cell_angle_alpha 90
_cell_angle_beta 90
_cell_angle_gamma 90
_cell_formula_units_Z 4
_cell_length_a 16.012(3)
_cell_length_b 15.318(3)
_cell_length_c 5.5950(11)
_cell_measurement_reflns_used 23071
_cell_measurement_temperature 100(2)
_cell_measurement_theta_max 33.575
_cell_measurement_theta_min 0.418
_cell_volume 1372.3(5)
_computing_cell_refinement HKL3000sm
_computing_data_collection 'PAL BL2D-SMDC Program'
_computing_data_reduction HKL3000sm
_computing_structure_refinement SHELXL
_computing_structure_solution SHELXS
_diffrn_ambient_temperature 100(2)
_diffrn_measured_fraction_theta_full 0.999
_diffrn_measured_fraction_theta_max 0.998
_diffrn_measurement_device_type 'Rayonix MX225HS CCD area detector'
_diffrn_measurement_method 'omega scan'
_diffrn_radiation_type synchrotron
_diffrn_radiation_wavelength 0.730
_diffrn_reflns_av_R_equivalents 0.0629
_diffrn_reflns_av_unetI/netI 0.0404
_diffrn_reflns_Laue_measured_fraction_full 0.999
_diffrn_reflns_Laue_measured_fraction_max 0.998
_diffrn_reflns_limit_h_max 21
_diffrn_reflns_limit_h_min -21
_diffrn_reflns_limit_k_max 20
_diffrn_reflns_limit_k_min -20
_diffrn_reflns_limit_l_max 7
_diffrn_reflns_limit_l_min -7
_diffrn_reflns_number 12846
_diffrn_reflns_point_group_measured_fraction_full 0.999
_diffrn_reflns_point_group_measured_fraction_max 0.999
_diffrn_reflns_theta_full 25.976
_diffrn_reflns_theta_max 28.996
_diffrn_reflns_theta_min 1.890
_diffrn_source 'PLSII 2D bending magnet'
_exptl_absorpt_coefficient_mu 0.289
_exptl_absorpt_correction_T_max 1.000
_exptl_absorpt_correction_T_min 0.866
_exptl_absorpt_correction_type empirical
_exptl_absorpt_process_details 'HKL3000sm Scalepack'
_exptl_crystal_colour colorless
_exptl_crystal_density_diffrn 1.383
_exptl_crystal_description needle
_exptl_crystal_F_000 600
_exptl_crystal_size_max 0.057
_exptl_crystal_size_mid 0.022
_exptl_crystal_size_min 0.020
_refine_diff_density_max 0.575
_refine_diff_density_min -0.290
_refine_diff_density_rms 0.063
_refine_ls_abs_structure_details
;
 Flack x determined using 1351 quotients [(I+)-(I-)]/[(I+)+(I-)]
 (Parsons, Flack and Wagner, Acta Cryst. B69 (2013) 249-259).
;
_refine_ls_abs_structure_Flack 0.06(2)
_refine_ls_extinction_method none
_refine_ls_goodness_of_fit_ref 1.094
_refine_ls_hydrogen_treatment mixed
_refine_ls_matrix_type full
_refine_ls_number_parameters 193
_refine_ls_number_reflns 3366
_refine_ls_number_restraints 1
_refine_ls_restrained_S_all 1.094
_refine_ls_R_factor_all 0.0449
_refine_ls_R_factor_gt 0.0428
_refine_ls_shift/su_max 0.000
_refine_ls_shift/su_mean 0.000
_refine_ls_structure_factor_coef Fsqd
_refine_ls_weighting_details 'w=1/[\s^2^(Fo^2^)+(0.0638P)^2^+0.4651P] where P=(Fo^2^+2Fc^2^)/3'
_refine_ls_weighting_scheme calc
_refine_ls_wR_factor_gt 0.1125
_refine_ls_wR_factor_ref 0.1142
_reflns_Friedel_coverage 0.818
_reflns_Friedel_fraction_full 1.000
_reflns_Friedel_fraction_max 1.000
_reflns_number_gt 3180
_reflns_number_total 3366
_reflns_threshold_expression 'I > 2\s(I)'
_cod_data_source_file ja9b04317_si_009.cif
_cod_data_source_block PO19039_033
_cod_database_code 4128021
_shelx_shelxl_version_number 2018/3
_shelx_space_group_comment
;
The symmetry employed for this shelxl refinement is uniquely defined
by the following loop, which should always be used as a source of
symmetry information in preference to the above space-group names.
They are only intended as comments.
;
_shelx_estimated_absorpt_t_min 0.984
_shelx_estimated_absorpt_t_max 0.994

loop_
_space_group_symop_operation_xyz
'x, y, z'
'-x, -y, z+1/2'
'x+1/2, -y+1/2, z'
'-x+1/2, y+1/2, z+1/2'

loop_
_atom_site_label
_atom_site_type_symbol
_atom_site_fract_x
_atom_site_fract_y
_atom_site_fract_z
_atom_site_U_iso_or_equiv
_atom_site_adp_type
_atom_site_occupancy
_atom_site_site_symmetry_order
_atom_site_calc_flag
_atom_site_refinement_flags_posn
_atom_site_refinement_flags_adp
O1 O 0.51706(11) 0.43176(14) 0.5562(4) 0.0210(4) Uani 1 1 d . .
C2 C 0.57859(15) 0.47810(19) 0.5893(5) 0.0176(5) Uani 1 1 d . .
N3 N 0.59967(13) 0.54926(17) 0.4642(4) 0.0176(5) Uani 1 1 d . .
H3 H 0.567(2) 0.572(2) 0.368(8) 0.026 Uiso 1 1 d . U
C4 C 0.66964(15) 0.59808(19) 0.5665(5) 0.0162(5) Uani 1 1 d . .
H4 H 0.649(2) 0.653(2) 0.678(7) 0.024 Uiso 1 1 d . U
C5 C 0.71579(14) 0.52779(18) 0.7175(5) 0.0166(5) Uani 1 1 d . .
H5 H 0.741(2) 0.555(2) 0.876(7) 0.025 Uiso 1 1 d . U
C6 C 0.64425(16) 0.4640(2) 0.7843(5) 0.0203(6) Uani 1 1 d . .
H6A H 0.664303 0.402815 0.784318 0.024 Uiso 1 1 calc R U
H6AB H 0.621215 0.477872 0.944013 0.024 Uiso 1 1 calc R U
C7 C 0.72333(14) 0.6402(2) 0.3732(5) 0.0167(5) Uani 1 1 d . .
H7 H 0.737(2) 0.596(2) 0.260(7) 0.025 Uiso 1 1 d . U
Cl8 Cl 0.65890(3) 0.71997(4) 0.21365(14) 0.02188(19) Uani 1 1 d . .
C9 C 0.80135(16) 0.68563(19) 0.4581(5) 0.0171(5) Uani 1 1 d . .
C10 C 0.87140(16) 0.6838(2) 0.3128(6) 0.0228(6) Uani 1 1 d . .
H10 H 0.869622 0.652313 0.166580 0.027 Uiso 1 1 calc R U
C11 C 0.94406(18) 0.7271(2) 0.3770(7) 0.0289(7) Uani 1 1 d . .
H11 H 0.991236 0.726076 0.274102 0.035 Uiso 1 1 calc R U
C12 C 0.94756(18) 0.7719(2) 0.5920(7) 0.0276(7) Uani 1 1 d . .
H12 H 0.997022 0.802036 0.636549 0.033 Uiso 1 1 calc R U
C13 C 0.87900(19) 0.77251(19) 0.7411(6) 0.0250(6) Uani 1 1 d . .
H13 H 0.881799 0.802155 0.890024 0.030 Uiso 1 1 calc R U
C14 C 0.80540(16) 0.72987(19) 0.6748(5) 0.0217(6) Uani 1 1 d . .
H14 H 0.758203 0.731110 0.777581 0.026 Uiso 1 1 calc R U
C15 C 0.78788(15) 0.48249(19) 0.5920(5) 0.0161(5) Uani 1 1 d . .
C16 C 0.77721(17) 0.4347(2) 0.3804(5) 0.0215(6) Uani 1 1 d . .
H16 H 0.723185 0.429558 0.311647 0.026 Uiso 1 1 calc R U
C17 C 0.84494(18) 0.3950(2) 0.2707(6) 0.0247(7) Uani 1 1 d . .
H17 H 0.837023 0.363407 0.126371 0.030 Uiso 1 1 calc R U
C18 C 0.92390(19) 0.4010(2) 0.3694(7) 0.0285(7) Uani 1 1 d . .
H18 H 0.970077 0.373906 0.292995 0.034 Uiso 1 1 calc R U
C19 C 0.93534(17) 0.4469(2) 0.5807(7) 0.0285(7) Uani 1 1 d . .
H19 H 0.989267 0.450261 0.650884 0.034 Uiso 1 1 calc R U
C20 C 0.86803(15) 0.48786(19) 0.6896(6) 0.0211(6) Uani 1 1 d . .
H20 H 0.876597 0.520036 0.832637 0.025 Uiso 1 1 calc R U

loop_
_atom_site_aniso_label
_atom_site_aniso_U_11
_atom_site_aniso_U_22
_atom_site_aniso_U_33
_atom_site_aniso_U_23
_atom_site_aniso_U_13
_atom_site_aniso_U_12
O1 0.0078(8) 0.0326(11) 0.0225(10) -0.0003(9) 0.0031(7) -0.0037(7)
C2 0.0065(10) 0.0313(15) 0.0149(12) -0.0027(11) 0.0037(9) 0.0021(10)
N3 0.0040(9) 0.0325(13) 0.0163(11) 0.0006(10) -0.0022(8) -0.0005(8)
C4 0.0058(9) 0.0305(15) 0.0122(11) -0.0013(11) 0.0005(9) 0.0002(10)
C5 0.0075(9) 0.0301(14) 0.0122(11) -0.0007(12) -0.0001(10) -0.0004(9)
C6 0.0099(11) 0.0352(16) 0.0159(12) 0.0017(11) 0.0028(9) -0.0028(11)
C7 0.0084(10) 0.0287(14) 0.0129(11) 0.0010(11) 0.0005(10) 0.0022(10)
Cl8 0.0094(3) 0.0362(4) 0.0201(3) 0.0057(3) -0.0015(3) 0.0025(2)
C9 0.0079(11) 0.0240(14) 0.0193(13) 0.0025(10) -0.0012(10) 0.0006(9)
C10 0.0119(12) 0.0326(16) 0.0239(14) 0.0005(12) 0.0028(11) -0.0012(11)
C11 0.0091(12) 0.0412(18) 0.0366(18) 0.0042(15) 0.0039(13) -0.0025(11)
C12 0.0118(12) 0.0300(16) 0.0410(19) 0.0088(14) -0.0095(13) -0.0051(10)
C13 0.0236(13) 0.0288(15) 0.0227(16) 0.0012(12) -0.0077(13) -0.0031(11)
C14 0.0138(12) 0.0327(15) 0.0184(15) 0.0009(12) 0.0014(10) 0.0001(10)
C15 0.0099(10) 0.0236(13) 0.0147(12) 0.0035(10) 0.0020(10) -0.0002(9)
C16 0.0161(13) 0.0295(15) 0.0190(13) -0.0006(11) -0.0006(11) 0.0001(11)
C17 0.0244(14) 0.0286(16) 0.0213(15) 0.0001(11) 0.0078(11) -0.0001(11)
C18 0.0165(13) 0.0307(16) 0.0384(17) 0.0010(14) 0.0131(13) 0.0033(11)
C19 0.0081(11) 0.0367(17) 0.0407(18) 0.0011(15) 0.0008(12) -0.0006(11)
C20 0.0114(10) 0.0290(14) 0.0228(15) 0.0011(13) -0.0013(11) 0.0008(10)

loop_
_atom_type_symbol
_atom_type_description
_atom_type_scat_dispersion_real
_atom_type_scat_dispersion_imag
_atom_type_scat_source
C C 0.0034 0.0017 'International Tables Vol C Tables 4.2.6.8 and 6.1.1.4'
H H 0.0000 0.0000 'International Tables Vol C Tables 4.2.6.8 and 6.1.1.4'
N N 0.0066 0.0035 'International Tables Vol C Tables 4.2.6.8 and 6.1.1.4'
O O 0.0116 0.0065 'International Tables Vol C Tables 4.2.6.8 and 6.1.1.4'
Cl Cl 0.1553 0.1685 'International Tables Vol C Tables 4.2.6.8 and 6.1.1.4'

loop_
_geom_angle_atom_site_label_1
_geom_angle_atom_site_label_2
_geom_angle_atom_site_label_3
_geom_angle
O1 C2 N3 126.4(3)
O1 C2 C6 125.2(3)
N3 C2 C6 108.3(2)
C2 N3 C4 113.9(2)
C2 N3 H3 122(3)
C4 N3 H3 121(3)
N3 C4 C7 111.8(2)
N3 C4 C5 102.8(2)
C7 C4 C5 114.2(2)
N3 C4 H4 112.6(17)
C7 C4 H4 104.6(19)
C5 C4 H4 111(2)
C15 C5 C6 112.6(2)
C15 C5 C4 115.2(2)
C6 C5 C4 102.50(19)
C15 C5 H5 106(2)
C6 C5 H5 109(2)
C4 C5 H5 112(2)
C2 C6 C5 104.3(2)
C2 C6 H6A 110.9
C5 C6 H6A 110.9
C2 C6 H6AB 110.9
C5 C6 H6AB 110.9
H6A C6 H6AB 108.9
C9 C7 C4 116.1(2)
C9 C7 Cl8 108.2(2)
C4 C7 Cl8 108.08(17)
C9 C7 H7 110(2)
C4 C7 H7 108(2)
Cl8 C7 H7 106(2)
C10 C9 C14 118.9(2)
C10 C9 C7 118.5(2)
C14 C9 C7 122.6(2)
C9 C10 C11 121.2(3)
C9 C10 H10 119.4
C11 C10 H10 119.4
C12 C11 C10 119.7(3)
C12 C11 H11 120.1
C10 C11 H11 120.1
C13 C12 C11 119.8(3)
C13 C12 H12 120.1
C11 C12 H12 120.1
C12 C13 C14 120.5(3)
C12 C13 H13 119.8
C14 C13 H13 119.8
C9 C14 C13 119.9(3)
C9 C14 H14 120.0
C13 C14 H14 120.0
C20 C15 C16 118.2(2)
C20 C15 C5 119.4(3)
C16 C15 C5 122.4(2)
C17 C16 C15 120.5(3)
C17 C16 H16 119.8
C15 C16 H16 119.8
C18 C17 C16 120.6(3)
C18 C17 H17 119.7
C16 C17 H17 119.7
C17 C18 C19 119.7(3)
C17 C18 H18 120.2
C19 C18 H18 120.2
C18 C19 C20 120.0(3)
C18 C19 H19 120.0
C20 C19 H19 120.0
C19 C20 C15 121.0(3)
C19 C20 H20 119.5
C15 C20 H20 119.5

loop_
_geom_bond_atom_site_label_1
_geom_bond_atom_site_label_2
_geom_bond_distance
O1 C2 1.228(3)
C2 N3 1.339(4)
C2 C6 1.530(4)
N3 C4 1.463(3)
N3 H3 0.83(4)
C4 C7 1.524(4)
C4 C5 1.555(4)
C4 H4 1.10(4)
C5 C15 1.519(3)
C5 C6 1.552(4)
C5 H5 1.06(4)
C6 H6A 0.9900
C6 H6AB 0.9900
C7 C9 1.507(4)
C7 Cl8 1.832(3)
C7 H7 0.95(4)
C9 C10 1.386(4)
C9 C14 1.390(4)
C10 C11 1.387(4)
C10 H10 0.9500
C11 C12 1.386(5)
C11 H11 0.9500
C12 C13 1.379(5)
C12 H12 0.9500
C13 C14 1.397(4)
C13 H13 0.9500
C14 H14 0.9500
C15 C20 1.397(3)
C15 C16 1.402(4)
C16 C17 1.387(4)
C16 H16 0.9500
C17 C18 1.383(4)
C17 H17 0.9500
C18 C19 1.387(5)
C18 H18 0.9500
C19 C20 1.388(4)
C19 H19 0.9500
C20 H20 0.9500

loop_
_geom_hbond_atom_site_label_D
_geom_hbond_atom_site_label_H
_geom_hbond_atom_site_label_A
_geom_hbond_distance_DH
_geom_hbond_distance_HA
_geom_hbond_distance_DA
_geom_hbond_angle_DHA
_geom_hbond_site_symmetry_A
_geom_hbond_publ_flag
N3 H3 O1 0.83(4) 2.21(4) 2.965(3) 153(3) 2_664 yes
